data_4024306
loop_
_publ_author_name
'Eric Fillion'
'Ashraf Wilsily'
'Dan Fishlock'

_publ_section_title
;
Probing Persistent Intramolecular C-H...X (X = O, S, Br, Cl, and F)
Bonding in Solution Using Benzyl Meldrum's Acid Derivatives
;
_journal_name_full 'Journal of Organic Chemistry'
_journal_page_first 1259
_journal_page_last 1267
_journal_paper_doi 10.1021/jo802311w
_journal_volume 74
_journal_year 2009
_chemical_formula_sum 'C23 H28 O6'
_chemical_formula_weight 400.45
_chemical_name_systematic
; 
 ? 
;
_space_group_IT_number 14
_symmetry_cell_setting monoclinic
_symmetry_space_group_name_Hall '-P 2yn'
_symmetry_space_group_name_H-M 'P 1 21/n 1'
_atom_sites_solution_hydrogens geom
_atom_sites_solution_primary direct
_atom_sites_solution_secondary difmap
_audit_creation_method SHELXL-97
_cell_angle_alpha 90.00
_cell_angle_beta 110.720(1)
_cell_angle_gamma 90.00
_cell_formula_units_Z 4
_cell_length_a 13.3229(7)
_cell_length_b 9.9293(5)
_cell_length_c 16.8309(9)
_cell_measurement_reflns_used 4820
_cell_measurement_temperature 180(1)
_cell_measurement_theta_max 30.01
_cell_measurement_theta_min 2.42
_cell_volume 2082.50(19)
_computing_cell_refinement SAINT
_computing_data_collection SMART
_computing_data_reduction SAINT
_computing_molecular_graphics SHELXTL
_computing_publication_material SHELXTL
_computing_structure_refinement SHELXTL
_computing_structure_solution SHELXTL
_diffrn_ambient_temperature 180(1)
_diffrn_measured_fraction_theta_full 0.978
_diffrn_measured_fraction_theta_max 0.978
_diffrn_measurement_device_type 'Bruker APEX'
_diffrn_measurement_method Omega
_diffrn_radiation_monochromator graphite
_diffrn_radiation_source 'fine-focus sealed tube'
_diffrn_radiation_type MoK\a
_diffrn_radiation_wavelength 0.71073
_diffrn_reflns_av_R_equivalents 0.0360
_diffrn_reflns_av_sigmaI/netI 0.0510
_diffrn_reflns_limit_h_max 12
_diffrn_reflns_limit_h_min -17
_diffrn_reflns_limit_k_max 13
_diffrn_reflns_limit_k_min -7
_diffrn_reflns_limit_l_max 22
_diffrn_reflns_limit_l_min -22
_diffrn_reflns_number 12701
_diffrn_reflns_theta_full 28.28
_diffrn_reflns_theta_max 28.28
_diffrn_reflns_theta_min 1.69
_exptl_absorpt_coefficient_mu 0.092
_exptl_absorpt_correction_type none
_exptl_crystal_colour Colourless
_exptl_crystal_density_diffrn 1.277
_exptl_crystal_density_method 'not measured'
_exptl_crystal_description 'Rhombic plate'
_exptl_crystal_F_000 856
_exptl_crystal_size_max 0.17
_exptl_crystal_size_mid 0.17
_exptl_crystal_size_min 0.08
_refine_diff_density_max 0.234
_refine_diff_density_min -0.261
_refine_diff_density_rms 0.039
_refine_ls_extinction_coef 0.0101(5)
_refine_ls_extinction_expression Fc^*^=kFc[1+0.001xFc^2^\l^3^/sin(2\q)]^-1/4^
_refine_ls_extinction_method SHELXL
_refine_ls_goodness_of_fit_ref 1.356
_refine_ls_hydrogen_treatment constr
_refine_ls_matrix_type full
_refine_ls_number_parameters 269
_refine_ls_number_reflns 5050
_refine_ls_number_restraints 0
_refine_ls_restrained_S_all 1.356
_refine_ls_R_factor_all 0.0771
_refine_ls_R_factor_gt 0.0489
_refine_ls_shift/su_max 0.000
_refine_ls_shift/su_mean 0.000
_refine_ls_structure_factor_coef Fsqd
_refine_ls_weighting_details 'calc w=1/[\s^2^(Fo^2^)+(0.0100P)^2^+0.0000P] where P=(Fo^2^+2Fc^2^)/3'
_refine_ls_weighting_scheme calc
_refine_ls_wR_factor_gt 0.0743
_refine_ls_wR_factor_ref 0.0774
_reflns_number_gt 3232
_reflns_number_total 5050
_reflns_threshold_expression >2sigma(I)
_cod_data_source_file jo802311w_si_015.cif
_cod_data_source_block ef1351m
_cod_depositor_comments
;
The following automatic conversions were performed:
'_symmetry_cell_setting' value 'Monoclinic' changed to 'monoclinic'
according to '/home/saulius/struct/CIF-dictionaries/cif_core.dic'
dictionary named 'cif_core.dic' version 2.4.1 from
2010-06-29.

'_exptl_absorpt_correction_type' value 'None' changed to
'none' according to '/home/saulius/struct/CIF-dictionaries/cif_core.dic'
dictionary named 'cif_core.dic' version 2.4.1 from 2010-06-29.

Automatic conversion script
Id: cif_fix_enum 1527 2010-12-29 10:47:43Z saulius 
;
_cod_original_sg_symbol_H-M P2(1)/n
_cod_database_code 4024306

loop_
_symmetry_equiv_pos_as_xyz
'x, y, z'
'-x+1/2, y+1/2, -z+1/2'
'-x, -y, -z'
'x-1/2, -y-1/2, z-1/2'

loop_
_atom_site_label
_atom_site_type_symbol
_atom_site_fract_x
_atom_site_fract_y
_atom_site_fract_z
_atom_site_U_iso_or_equiv
_atom_site_adp_type
_atom_site_occupancy
_atom_site_symmetry_multiplicity
_atom_site_calc_flag
_atom_site_refinement_flags
_atom_site_disorder_assembly
_atom_site_disorder_group
O1 O 0.67500(8) 0.71036(10) 0.23814(7) 0.0392(3) Uani 1 1 d . . .
C2 C 0.73641(12) 0.58790(15) 0.25050(11) 0.0352(4) Uani 1 1 d . . .
O3 O 0.66812(8) 0.47964(10) 0.20559(6) 0.0346(3) Uani 1 1 d . . .
C4 C 0.56778(12) 0.46515(15) 0.20707(9) 0.0312(4) Uani 1 1 d . . .
C5 C 0.52747(11) 0.57637(14) 0.25023(9) 0.0291(4) Uani 1 1 d . . .
H5 H 0.5626 0.5571 0.3123 0.035 Uiso 1 1 calc R . .
C6 C 0.57357(12) 0.71109(16) 0.23818(10) 0.0346(4) Uani 1 1 d . . .
C7 C 0.81587(12) 0.60933(15) 0.20675(11) 0.0458(5) Uani 1 1 d . . .
H7X H 0.8580 0.5270 0.2108 0.069 Uiso 1 1 calc R . .
H7Y H 0.8640 0.6838 0.2341 0.069 Uiso 1 1 calc R . .
H7Z H 0.7775 0.6312 0.1468 0.069 Uiso 1 1 calc R . .
C8 C 0.78945(13) 0.55525(17) 0.34321(10) 0.0492(5) Uani 1 1 d . . .
H8X H 0.7346 0.5451 0.3691 0.074 Uiso 1 1 calc R . .
H8Y H 0.8385 0.6283 0.3716 0.074 Uiso 1 1 calc R . .
H8Z H 0.8299 0.4710 0.3494 0.074 Uiso 1 1 calc R . .
O9 O 0.51901(8) 0.36581(10) 0.17535(7) 0.0403(3) Uani 1 1 d . . .
O10 O 0.52847(8) 0.81793(10) 0.22978(8) 0.0459(3) Uani 1 1 d . . .
C11 C 0.40490(11) 0.57295(15) 0.23466(9) 0.0301(4) Uani 1 1 d . . .
C12 C 0.33095(11) 0.59372(14) 0.14091(9) 0.0282(3) Uani 1 1 d . . .
C13 C 0.36449(12) 0.61653(14) 0.07194(10) 0.0301(4) Uani 1 1 d . . .
C14 C 0.29365(12) 0.62768(14) -0.01127(10) 0.0349(4) Uani 1 1 d . . .
H14 H 0.3200 0.6396 -0.0564 0.042 Uiso 1 1 calc R . .
C15 C 0.18535(13) 0.62137(15) -0.02779(10) 0.0397(4) Uani 1 1 d . . .
H15 H 0.1365 0.6293 -0.0846 0.048 Uiso 1 1 calc R . .
C16 C 0.14700(13) 0.60367(15) 0.03717(10) 0.0385(4) Uani 1 1 d . . .
H16 H 0.0719 0.6011 0.0256 0.046 Uiso 1 1 calc R . .
C17 C 0.21873(12) 0.58953(14) 0.12000(10) 0.0331(4) Uani 1 1 d . . .
O18 O 0.47331(8) 0.62493(10) 0.08889(7) 0.0388(3) Uani 1 1 d . . .
C19 C 0.51033(13) 0.69308(18) 0.03011(11) 0.0554(5) Uani 1 1 d . . .
H19X H 0.4935 0.6392 -0.0218 0.083 Uiso 1 1 calc R . .
H19Y H 0.5881 0.7061 0.0555 0.083 Uiso 1 1 calc R . .
H19Z H 0.4748 0.7809 0.0161 0.083 Uiso 1 1 calc R . .
O20 O 0.18362(8) 0.57125(11) 0.18639(7) 0.0438(3) Uani 1 1 d . . .
C21 C 0.07230(12) 0.56408(17) 0.17074(11) 0.0487(5) Uani 1 1 d . . .
H21X H 0.0384 0.6497 0.1468 0.073 Uiso 1 1 calc R . .
H21Y H 0.0607 0.5464 0.2241 0.073 Uiso 1 1 calc R . .
H21Z H 0.0406 0.4912 0.1304 0.073 Uiso 1 1 calc R . .
C22 C 0.38314(12) 0.68271(16) 0.29263(10) 0.0394(4) Uani 1 1 d . . .
H22X H 0.3771 0.7709 0.2652 0.059 Uiso 1 1 calc R . .
H22Y H 0.4426 0.6843 0.3474 0.059 Uiso 1 1 calc R . .
H22Z H 0.3161 0.6620 0.3018 0.059 Uiso 1 1 calc R . .
C23 C 0.38117(12) 0.43424(15) 0.26713(10) 0.0403(4) Uani 1 1 d . . .
H23X H 0.3119 0.4380 0.2752 0.060 Uiso 1 1 calc R . .
H23Y H 0.4379 0.4128 0.3213 0.060 Uiso 1 1 calc R . .
H23Z H 0.3788 0.3644 0.2253 0.060 Uiso 1 1 calc R . .
C24 C 0.33935(16) 0.1176(3) 0.08341(13) 0.0679(6) Uani 1 1 d . . .
H24 H 0.4139 0.1279 0.1145 0.081 Uiso 1 1 calc R . .
C25 C 0.28008(19) 0.2247(2) 0.04859(14) 0.0614(6) Uani 1 1 d . . .
H25 H 0.3128 0.3110 0.0553 0.074 Uiso 1 1 calc R . .
C26 C 0.17641(19) 0.2130(2) 0.00485(13) 0.0694(6) Uani 1 1 d . . .
H26 H 0.1358 0.2909 -0.0194 0.083 Uiso 1 1 calc R . .
C27 C 0.12777(18) 0.0933(4) -0.00591(14) 0.0863(9) Uani 1 1 d . . .
H27 H 0.0532 0.0865 -0.0378 0.104 Uiso 1 1 calc R . .
C28 C 0.1857(3) -0.0202(3) 0.02927(19) 0.1022(12) Uani 1 1 d . . .
H28 H 0.1523 -0.1061 0.0225 0.123 Uiso 1 1 calc R . .
C29 C 0.2941(3) -0.0052(3) 0.07475(16) 0.0880(9) Uani 1 1 d . . .
H29 H 0.3365 -0.0815 0.0998 0.106 Uiso 1 1 calc R . .

loop_
_atom_site_aniso_label
_atom_site_aniso_U_11
_atom_site_aniso_U_22
_atom_site_aniso_U_33
_atom_site_aniso_U_23
_atom_site_aniso_U_13
_atom_site_aniso_U_12
O1 0.0292(7) 0.0317(7) 0.0585(8) -0.0078(6) 0.0176(6) -0.0011(5)
C2 0.0276(9) 0.0334(10) 0.0430(10) -0.0101(8) 0.0105(8) -0.0008(7)
O3 0.0299(6) 0.0335(7) 0.0398(7) -0.0088(5) 0.0116(5) -0.0013(5)
C4 0.0311(9) 0.0331(10) 0.0251(8) 0.0023(7) 0.0045(7) 0.0010(7)
C5 0.0278(9) 0.0338(9) 0.0243(8) -0.0007(7) 0.0075(7) -0.0006(7)
C6 0.0303(10) 0.0381(11) 0.0349(9) -0.0070(8) 0.0109(7) -0.0008(8)
C7 0.0347(10) 0.0471(11) 0.0583(12) -0.0081(9) 0.0196(9) -0.0015(8)
C8 0.0346(10) 0.0624(13) 0.0432(11) -0.0116(9) 0.0046(8) 0.0040(8)
O9 0.0396(7) 0.0332(7) 0.0430(7) -0.0077(5) 0.0084(5) -0.0059(5)
O10 0.0411(7) 0.0317(7) 0.0689(9) -0.0024(6) 0.0244(6) 0.0047(5)
C11 0.0271(9) 0.0360(9) 0.0265(8) 0.0001(7) 0.0088(7) -0.0012(7)
C12 0.0284(9) 0.0270(9) 0.0268(8) -0.0003(6) 0.0068(7) -0.0019(6)
C13 0.0302(9) 0.0265(9) 0.0325(9) -0.0004(7) 0.0097(7) -0.0003(7)
C14 0.0418(11) 0.0349(10) 0.0275(9) 0.0002(7) 0.0117(8) -0.0030(7)
C15 0.0415(11) 0.0399(10) 0.0284(9) 0.0023(8) 0.0007(8) -0.0023(7)
C16 0.0298(9) 0.0413(11) 0.0385(10) 0.0005(8) 0.0050(8) -0.0043(7)
C17 0.0335(10) 0.0330(9) 0.0325(9) 0.0002(7) 0.0113(8) -0.0034(7)
O18 0.0347(7) 0.0515(7) 0.0321(6) 0.0087(5) 0.0141(5) 0.0008(5)
C19 0.0453(12) 0.0834(15) 0.0415(11) 0.0144(10) 0.0202(9) -0.0077(10)
O20 0.0277(7) 0.0670(8) 0.0364(7) 0.0036(6) 0.0112(5) -0.0056(5)
C21 0.0306(10) 0.0654(13) 0.0504(12) 0.0046(10) 0.0149(9) -0.0044(8)
C22 0.0332(10) 0.0527(11) 0.0324(9) -0.0090(8) 0.0117(8) -0.0029(8)
C23 0.0367(10) 0.0477(11) 0.0339(10) 0.0108(8) 0.0093(8) -0.0032(8)
C24 0.0449(13) 0.110(2) 0.0481(13) -0.0054(14) 0.0161(10) 0.0052(14)
C25 0.0829(17) 0.0483(13) 0.0668(15) -0.0106(11) 0.0435(13) -0.0206(12)
C26 0.0712(17) 0.0904(19) 0.0544(14) 0.0281(13) 0.0319(13) 0.0289(14)
C27 0.0555(15) 0.164(3) 0.0419(14) -0.0287(17) 0.0200(11) -0.0518(18)
C28 0.195(4) 0.0635(18) 0.096(2) -0.0482(16) 0.110(3) -0.078(2)
C29 0.157(3) 0.0590(17) 0.0762(19) 0.0242(14) 0.076(2) 0.0507(17)

loop_
_atom_type_symbol
_atom_type_description
_atom_type_scat_dispersion_real
_atom_type_scat_dispersion_imag
_atom_type_scat_source
C C 0.0033 0.0016 'International Tables Vol C Tables 4.2.6.8 and 6.1.1.4'
H H 0.0000 0.0000 'International Tables Vol C Tables 4.2.6.8 and 6.1.1.4'
O O 0.0106 0.0060 'International Tables Vol C Tables 4.2.6.8 and 6.1.1.4'

loop_
_geom_angle_atom_site_label_1
_geom_angle_atom_site_label_2
_geom_angle_atom_site_label_3
_geom_angle
_geom_angle_site_symmetry_1
_geom_angle_site_symmetry_3
_geom_angle_publ_flag
C6 O1 C2 121.45(12) . . ?
O3 C2 O1 109.51(11) . . ?
O3 C2 C8 111.23(13) . . ?
O1 C2 C8 111.52(13) . . ?
O3 C2 C7 105.82(12) . . ?
O1 C2 C7 105.81(13) . . ?
C8 C2 C7 112.65(13) . . ?
C4 O3 C2 121.00(11) . . ?
O9 C4 O3 117.57(14) . . ?
O9 C4 C5 125.69(14) . . ?
O3 C4 C5 116.73(13) . . ?
C6 C5 C4 110.41(12) . . ?
C6 C5 C11 116.52(12) . . ?
C4 C5 C11 115.45(12) . . ?
O10 C6 O1 117.56(14) . . ?
O10 C6 C5 125.81(15) . . ?
O1 C6 C5 116.62(13) . . ?
C12 C11 C23 109.91(12) . . ?
C12 C11 C22 110.65(12) . . ?
C23 C11 C22 107.08(12) . . ?
C12 C11 C5 114.74(12) . . ?
C23 C11 C5 106.92(12) . . ?
C22 C11 C5 107.18(12) . . ?
C13 C12 C17 114.74(14) . . ?
C13 C12 C11 126.18(13) . . ?
C17 C12 C11 119.08(13) . . ?
O18 C13 C14 119.60(14) . . ?
O18 C13 C12 117.31(13) . . ?
C14 C13 C12 123.08(14) . . ?
C15 C14 C13 119.46(15) . . ?
C14 C15 C16 120.41(15) . . ?
C15 C16 C17 119.62(15) . . ?
O20 C17 C16 121.34(14) . . ?
O20 C17 C12 116.03(14) . . ?
C16 C17 C12 122.62(15) . . ?
C13 O18 C19 118.88(12) . . ?
C17 O20 C21 119.61(13) . . ?
C25 C24 C29 120.2(2) . . ?
C26 C25 C24 121.0(2) . . ?
C25 C26 C27 121.1(2) . . ?
C26 C27 C28 120.0(2) . . ?
C27 C28 C29 117.8(2) . . ?
C24 C29 C28 119.9(2) . . ?

loop_
_geom_bond_atom_site_label_1
_geom_bond_atom_site_label_2
_geom_bond_distance
_geom_bond_site_symmetry_2
_geom_bond_publ_flag
O1 C6 1.3516(16) . ?
O1 C2 1.4389(17) . ?
C2 O3 1.4382(16) . ?
C2 C8 1.503(2) . ?
C2 C7 1.503(2) . ?
O3 C4 1.3534(17) . ?
C4 O9 1.1979(16) . ?
C4 C5 1.5204(19) . ?
C5 C6 1.515(2) . ?
C5 C11 1.5600(19) . ?
C6 O10 1.2027(16) . ?
C11 C12 1.5502(19) . ?
C11 C23 1.5549(19) . ?
C11 C22 1.5569(19) . ?
C12 C13 1.402(2) . ?
C12 C17 1.4102(19) . ?
C13 O18 1.3776(16) . ?
C13 C14 1.389(2) . ?
C14 C15 1.3709(19) . ?
C15 C16 1.372(2) . ?
C16 C17 1.391(2) . ?
C17 O20 1.3676(17) . ?
O18 C19 1.4230(17) . ?
O20 C21 1.4134(16) . ?
C24 C25 1.331(3) . ?
C24 C29 1.346(3) . ?
C25 C26 1.320(3) . ?
C26 C27 1.335(3) . ?
C27 C28 1.376(3) . ?
C28 C29 1.382(3) . ?

loop_
_cod_related_entry_id
_cod_related_entry_database
_cod_related_entry_code
1 ChemSpider 30658886
